data_1503115
loop_
_publ_author_name
'Kulyk, Svitlana'
'Dougherty, Jr, William G'
'Kassel, W. Scott'
'Fleming, Steven A.'
'Sieburth, Scott McN'

_publ_section_title
;
 Enyne [4 + 4] photocycloaddition: bridged 1,2,5-cyclooctatrienes.
;
_journal_issue 15
_journal_name_full 'Organic letters'
_journal_page_first 3296
_journal_page_last 3299
_journal_paper_doi 10.1021/ol1014174
_journal_volume 12
_journal_year 2010
_chemical_formula_sum 'C24 H30 N2 O5'
_chemical_formula_weight 426.50
_chemical_name_systematic
; 
 ? 
;
_space_group_IT_number 14
_symmetry_cell_setting monoclinic
_symmetry_space_group_name_Hall '-P 2yn'
_symmetry_space_group_name_H-M 'P 1 21/n 1'
_atom_sites_solution_hydrogens geom
_atom_sites_solution_primary direct
_atom_sites_solution_secondary difmap
_audit_creation_method SHELXL-97
_cell_angle_alpha 90.00
_cell_angle_beta 90.763(3)
_cell_angle_gamma 90.00
_cell_formula_units_Z 4
_cell_length_a 13.6877(10)
_cell_length_b 9.8076(7)
_cell_length_c 15.7743(11)
_cell_measurement_reflns_used 5137
_cell_measurement_temperature 100(2)
_cell_measurement_theta_max 32.86
_cell_measurement_theta_min 2.55
_cell_volume 2117.4(3)
_computing_cell_refinement 'Bruker SAINT'
_computing_data_collection 'Bruker APEX2'
_computing_data_reduction 'Bruker SAINT'
_computing_molecular_graphics 'Bruker SHELXTL'
_computing_publication_material 'Bruker SHELXTL'
_computing_structure_refinement 'SHELXL-97 (Sheldrick, 2008)'
_computing_structure_solution 'SHELXS-97 (Sheldrick, 2008)'
_diffrn_ambient_temperature 100(2)
_diffrn_measured_fraction_theta_full 0.999
_diffrn_measured_fraction_theta_max 0.996
_diffrn_measurement_device_type 'Bruker APEX-II CCD'
_diffrn_measurement_method '\f and \w scans'
_diffrn_radiation_monochromator graphite
_diffrn_radiation_source 'fine-focus sealed tube'
_diffrn_radiation_type MoK\a
_diffrn_radiation_wavelength 0.71073
_diffrn_reflns_av_R_equivalents 0.0665
_diffrn_reflns_av_sigmaI/netI 0.0942
_diffrn_reflns_limit_h_max 21
_diffrn_reflns_limit_h_min -20
_diffrn_reflns_limit_k_max 14
_diffrn_reflns_limit_k_min -15
_diffrn_reflns_limit_l_max 24
_diffrn_reflns_limit_l_min -23
_diffrn_reflns_number 23337
_diffrn_reflns_theta_full 25.00
_diffrn_reflns_theta_max 33.21
_diffrn_reflns_theta_min 1.98
_exptl_absorpt_coefficient_mu 0.094
_exptl_absorpt_correction_T_max 0.9958
_exptl_absorpt_correction_T_min 0.9799
_exptl_absorpt_correction_type multi-scan
_exptl_absorpt_process_details SADABS
_exptl_crystal_colour colourless
_exptl_crystal_density_diffrn 1.338
_exptl_crystal_density_method 'not measured'
_exptl_crystal_description rod
_exptl_crystal_F_000 912
_exptl_crystal_size_max 0.22
_exptl_crystal_size_mid 0.05
_exptl_crystal_size_min 0.05
_refine_diff_density_max 0.835
_refine_diff_density_min -0.694
_refine_diff_density_rms 0.082
_refine_ls_extinction_method none
_refine_ls_goodness_of_fit_ref 1.016
_refine_ls_hydrogen_treatment mixed
_refine_ls_matrix_type full
_refine_ls_number_parameters 300
_refine_ls_number_reflns 8075
_refine_ls_number_restraints 0
_refine_ls_restrained_S_all 1.016
_refine_ls_R_factor_all 0.1239
_refine_ls_R_factor_gt 0.0647
_refine_ls_shift/su_max 0.000
_refine_ls_shift/su_mean 0.000
_refine_ls_structure_factor_coef Fsqd
_refine_ls_weighting_details 'calc w=1/[\s^2^(Fo^2^)+(0.0930P)^2^+0.1487P] where P=(Fo^2^+2Fc^2^)/3'
_refine_ls_weighting_scheme calc
_refine_ls_wR_factor_gt 0.1582
_refine_ls_wR_factor_ref 0.1875
_reflns_number_gt 4745
_reflns_number_total 8075
_reflns_threshold_expression >2sigma(I)
_cod_data_source_file ol1014174_si_001.cif
_cod_data_source_block sieb001
_cod_depositor_comments
;
The following automatic conversions were performed:

'_symmetry_cell_setting' value 'Monoclinic' changed to 'monoclinic'
according to /home/saulius/struct/CIF-dictionaries/cif_core.dic
dictionary named 'cif_core.dic' version 2.4.2 from 2011-04-26.

Automatic conversion script
Id: cif_fix_values 1715 2011-07-08 13:25:40Z adriana 
;
_cod_original_sg_symbol_H-M P2(1)/n
_cod_database_code 1503115

loop_
_symmetry_equiv_pos_as_xyz
'x, y, z'
'-x+1/2, y+1/2, -z+1/2'
'-x, -y, -z'
'x-1/2, -y-1/2, z-1/2'

loop_
_atom_site_label
_atom_site_type_symbol
_atom_site_fract_x
_atom_site_fract_y
_atom_site_fract_z
_atom_site_U_iso_or_equiv
_atom_site_adp_type
_atom_site_occupancy
_atom_site_symmetry_multiplicity
_atom_site_calc_flag
_atom_site_refinement_flags
N1 N 0.42069(11) 1.26015(15) 0.07225(9) 0.0121(3) Uani 1 1 d .
N2 N 0.12259(12) 0.90693(16) -0.17932(10) 0.0168(3) Uani 1 1 d .
O1 O 0.43274(10) 1.47560(13) 0.12066(9) 0.0179(3) Uani 1 1 d .
O2 O 0.26544(10) 0.86651(14) 0.06176(9) 0.0190(3) Uani 1 1 d .
H2A H 0.245(2) 0.822(3) 0.0154(19) 0.044(8) Uiso 1 1 d .
O3 O 0.45289(10) 1.11718(14) -0.11708(9) 0.0163(3) Uani 1 1 d .
H3A H 0.500(2) 1.158(3) -0.1348(18) 0.038(8) Uiso 1 1 d .
O4 O 0.19350(11) 0.77554(14) -0.07888(9) 0.0225(3) Uani 1 1 d .
O5 O 0.61121(10) 1.26524(16) -0.17110(9) 0.0171(3) Uani 1 1 d .
H5A H 0.653(2) 1.229(3) -0.1358(17) 0.030(7) Uiso 1 1 d .
H5B H 0.607(2) 1.336(3) -0.1583(19) 0.043(9) Uiso 1 1 d .
C1 C 0.39106(13) 1.36251(18) 0.12174(11) 0.0130(3) Uani 1 1 d .
C2 C 0.30956(13) 1.33427(18) 0.18282(11) 0.0138(3) Uani 1 1 d .
H2B H 0.3200 1.3965 0.2324 0.017 Uiso 1 1 calc R
C3 C 0.20840(13) 1.37118(19) 0.14331(11) 0.0157(3) Uani 1 1 d .
H3B H 0.1586 1.4086 0.1776 0.019 Uiso 1 1 calc R
C4 C 0.18983(13) 1.34707(18) 0.04951(11) 0.0131(3) Uani 1 1 d .
C5 C 0.20931(12) 1.23267(17) 0.00580(11) 0.0118(3) Uani 1 1 d .
C6 C 0.27748(12) 1.10926(17) 0.01888(10) 0.0115(3) Uani 1 1 d .
C7 C 0.37332(13) 1.12450(17) 0.07482(11) 0.0123(3) Uani 1 1 d .
H7A H 0.4216 1.0556 0.0548 0.015 Uiso 1 1 calc R
C8 C 0.35030(13) 1.09232(19) 0.16643(11) 0.0152(3) Uani 1 1 d .
H8A H 0.3588 1.0025 0.1879 0.018 Uiso 1 1 calc R
C9 C 0.31829(13) 1.19088(19) 0.21605(11) 0.0158(3) Uani 1 1 d .
H9A H 0.3008 1.1711 0.2728 0.019 Uiso 1 1 calc R
C10 C 0.51649(13) 1.2787(2) 0.03263(12) 0.0163(4) Uani 1 1 d .
H10A H 0.5112 1.3480 -0.0120 0.025 Uiso 1 1 calc R
H10B H 0.5378 1.1922 0.0079 0.025 Uiso 1 1 calc R
H10C H 0.5643 1.3083 0.0756 0.025 Uiso 1 1 calc R
C11 C 0.14540(15) 1.4692(2) 0.00610(13) 0.0206(4) Uani 1 1 d .
H11A H 0.1417 1.4528 -0.0551 0.031 Uiso 1 1 calc R
H11B H 0.1860 1.5497 0.0174 0.031 Uiso 1 1 calc R
H11C H 0.0796 1.4848 0.0278 0.031 Uiso 1 1 calc R
C12 C 0.21431(13) 0.99281(18) 0.05415(11) 0.0140(3) Uani 1 1 d .
H12A H 0.1902 1.0196 0.1106 0.017 Uiso 1 1 calc R
H12B H 0.1568 0.9798 0.0163 0.017 Uiso 1 1 calc R
C13 C 0.19772(14) 0.87578(18) -0.12780(11) 0.0160(3) Uani 1 1 d .
C14 C 0.28778(13) 0.96551(17) -0.13274(11) 0.0137(3) Uani 1 1 d .
H14A H 0.3443 0.9127 -0.1090 0.016 Uiso 1 1 calc R
C15 C 0.28262(12) 1.10492(17) -0.08359(10) 0.0112(3) Uani 1 1 d .
C16 C 0.18771(13) 1.18961(17) -0.08272(11) 0.0118(3) Uani 1 1 d .
C17 C 0.10591(13) 1.19817(19) -0.13003(11) 0.0147(3) Uani 1 1 d .
C18 C 0.08873(16) 1.1480(2) -0.21975(12) 0.0223(4) Uani 1 1 d .
H18A H 0.0522 1.2016 -0.2591 0.027 Uiso 1 1 calc R
C19 C 0.13124(14) 1.00903(19) -0.24675(11) 0.0166(4) Uani 1 1 d .
H19A H 0.0901 0.9761 -0.2955 0.020 Uiso 1 1 calc R
C20 C 0.23359(14) 1.01738(19) -0.27775(12) 0.0180(4) Uani 1 1 d .
H20A H 0.2455 1.0407 -0.3352 0.022 Uiso 1 1 calc R
C21 C 0.30762(14) 0.99251(19) -0.22556(12) 0.0176(4) Uani 1 1 d .
H21A H 0.3726 0.9915 -0.2459 0.021 Uiso 1 1 calc R
C22 C 0.03101(15) 0.8322(2) -0.17151(14) 0.0268(5) Uani 1 1 d .
H22A H 0.0164 0.8193 -0.1114 0.040 Uiso 1 1 calc R
H22B H 0.0370 0.7431 -0.1991 0.040 Uiso 1 1 calc R
H22C H -0.0219 0.8841 -0.1988 0.040 Uiso 1 1 calc R
C23 C 0.36538(13) 1.19478(18) -0.11696(11) 0.0131(3) Uani 1 1 d .
H23A H 0.3494 1.2261 -0.1752 0.016 Uiso 1 1 calc R
H23B H 0.3737 1.2760 -0.0803 0.016 Uiso 1 1 calc R
C24 C 0.01468(14) 1.2631(2) -0.09537(13) 0.0225(4) Uani 1 1 d .
H24A H 0.0241 1.2819 -0.0348 0.034 Uiso 1 1 calc R
H24B H -0.0407 1.2010 -0.1033 0.034 Uiso 1 1 calc R
H24C H 0.0015 1.3487 -0.1255 0.034 Uiso 1 1 calc R

loop_
_atom_site_aniso_label
_atom_site_aniso_U_11
_atom_site_aniso_U_22
_atom_site_aniso_U_33
_atom_site_aniso_U_23
_atom_site_aniso_U_13
_atom_site_aniso_U_12
N1 0.0129(7) 0.0111(6) 0.0123(7) -0.0001(5) -0.0003(5) -0.0007(5)
N2 0.0173(7) 0.0171(7) 0.0158(7) -0.0009(6) -0.0033(6) -0.0031(6)
O1 0.0196(7) 0.0128(6) 0.0212(7) -0.0004(5) -0.0012(5) -0.0017(5)
O2 0.0252(7) 0.0115(6) 0.0202(7) 0.0021(5) -0.0070(5) 0.0005(5)
O3 0.0119(6) 0.0165(6) 0.0206(7) 0.0005(5) 0.0020(5) 0.0012(5)
O4 0.0352(8) 0.0121(6) 0.0201(7) 0.0019(5) -0.0064(6) -0.0049(6)
O5 0.0169(7) 0.0162(7) 0.0181(7) -0.0009(6) -0.0024(5) 0.0026(6)
C1 0.0141(8) 0.0126(8) 0.0122(7) 0.0014(6) -0.0035(6) 0.0006(6)
C2 0.0174(8) 0.0132(8) 0.0110(8) -0.0023(6) 0.0003(6) 0.0009(7)
C3 0.0153(8) 0.0194(9) 0.0125(8) -0.0069(7) -0.0010(6) 0.0043(7)
C4 0.0117(8) 0.0139(8) 0.0137(8) 0.0000(6) 0.0000(6) 0.0015(6)
C5 0.0103(7) 0.0125(7) 0.0125(7) 0.0017(6) 0.0001(6) 0.0006(6)
C6 0.0123(8) 0.0107(7) 0.0114(7) 0.0007(6) -0.0016(6) 0.0017(6)
C7 0.0148(8) 0.0094(7) 0.0126(7) 0.0000(6) -0.0022(6) 0.0010(6)
C8 0.0189(9) 0.0137(8) 0.0127(8) 0.0033(6) -0.0026(6) 0.0008(7)
C9 0.0179(9) 0.0172(8) 0.0121(8) 0.0026(7) -0.0007(6) -0.0005(7)
C10 0.0128(8) 0.0200(9) 0.0162(8) -0.0008(7) 0.0009(6) -0.0019(7)
C11 0.0241(10) 0.0154(9) 0.0222(9) 0.0007(7) -0.0012(7) 0.0078(8)
C12 0.0159(8) 0.0118(8) 0.0144(8) 0.0031(6) -0.0010(6) -0.0001(6)
C13 0.0214(9) 0.0126(8) 0.0139(8) -0.0032(6) -0.0026(6) 0.0005(7)
C14 0.0144(8) 0.0103(7) 0.0162(8) -0.0020(6) -0.0018(6) 0.0019(6)
C15 0.0124(8) 0.0094(7) 0.0117(7) 0.0004(6) -0.0012(6) 0.0014(6)
C16 0.0135(8) 0.0103(7) 0.0115(7) -0.0002(6) -0.0004(6) 0.0017(6)
C17 0.0158(8) 0.0144(8) 0.0138(8) -0.0016(7) -0.0029(6) 0.0025(7)
C18 0.0302(11) 0.0209(9) 0.0154(9) -0.0037(7) -0.0103(7) 0.0115(8)
C19 0.0191(9) 0.0183(9) 0.0124(8) -0.0010(7) -0.0047(6) 0.0013(7)
C20 0.0237(10) 0.0181(9) 0.0122(8) -0.0018(7) 0.0012(7) -0.0004(7)
C21 0.0192(9) 0.0171(9) 0.0165(9) -0.0064(7) 0.0025(6) 0.0000(7)
C22 0.0212(10) 0.0358(12) 0.0234(10) -0.0021(9) -0.0024(8) -0.0115(9)
C23 0.0136(8) 0.0124(8) 0.0135(8) -0.0001(6) 0.0000(6) 0.0003(6)
C24 0.0157(9) 0.0300(11) 0.0216(10) -0.0038(8) -0.0042(7) 0.0066(8)

loop_
_atom_type_symbol
_atom_type_description
_atom_type_scat_dispersion_real
_atom_type_scat_dispersion_imag
_atom_type_scat_source
C C 0.0033 0.0016 'International Tables Vol C Tables 4.2.6.8 and 6.1.1.4'
H H 0.0000 0.0000 'International Tables Vol C Tables 4.2.6.8 and 6.1.1.4'
N N 0.0061 0.0033 'International Tables Vol C Tables 4.2.6.8 and 6.1.1.4'
O O 0.0106 0.0060 'International Tables Vol C Tables 4.2.6.8 and 6.1.1.4'

loop_
_geom_angle_atom_site_label_1
_geom_angle_atom_site_label_2
_geom_angle_atom_site_label_3
_geom_angle
C1 N1 C10 115.71(15)
C1 N1 C7 121.46(14)
C10 N1 C7 121.05(14)
C13 N2 C22 119.26(17)
C13 N2 C19 121.85(15)
C22 N2 C19 118.81(16)
O1 C1 N1 121.13(16)
O1 C1 C2 120.92(16)
N1 C1 C2 117.85(15)
C9 C2 C1 109.74(15)
C9 C2 C3 115.07(15)
C1 C2 C3 111.31(14)
C4 C3 C2 119.47(15)
C5 C4 C11 120.82(17)
C5 C4 C3 126.75(16)
C11 C4 C3 112.43(15)
C4 C5 C16 132.91(16)
C4 C5 C6 135.27(16)
C16 C5 C6 90.86(13)
C5 C6 C12 106.79(13)
C5 C6 C7 119.86(14)
C12 C6 C7 109.54(13)
C5 C6 C15 85.49(12)
C12 C6 C15 111.90(14)
C7 C6 C15 120.91(13)
N1 C7 C8 108.04(14)
N1 C7 C6 115.52(14)
C8 C7 C6 109.36(14)
C9 C8 C7 119.13(16)
C8 C9 C2 120.16(16)
O2 C12 C6 113.38(14)
O4 C13 N2 120.83(17)
O4 C13 C14 122.10(17)
N2 C13 C14 117.06(16)
C13 C14 C21 107.88(15)
C13 C14 C15 115.89(14)
C21 C14 C15 109.50(14)
C23 C15 C16 108.64(14)
C23 C15 C14 106.97(13)
C16 C15 C14 121.05(14)
C23 C15 C6 111.68(14)
C16 C15 C6 85.94(12)
C14 C15 C6 121.16(13)
C17 C16 C5 131.33(16)
C17 C16 C15 136.60(16)
C5 C16 C15 90.25(13)
C16 C17 C24 120.89(16)
C16 C17 C18 128.22(17)
C24 C17 C18 110.89(16)
C17 C18 C19 119.36(16)
N2 C19 C20 111.12(15)
N2 C19 C18 111.61(15)
C20 C19 C18 113.62(16)
C21 C20 C19 120.12(17)
C20 C21 C14 119.27(17)
O3 C23 C15 108.63(14)

loop_
_geom_bond_atom_site_label_1
_geom_bond_atom_site_label_2
_geom_bond_distance
N1 C1 1.338(2)
N1 C10 1.471(2)
N1 C7 1.481(2)
N2 C13 1.338(2)
N2 C22 1.458(3)
N2 C19 1.467(2)
O1 C1 1.247(2)
O2 C12 1.427(2)
O3 C23 1.419(2)
O4 C13 1.252(2)
C1 C2 1.509(2)
C2 C9 1.505(3)
C2 C3 1.554(3)
C3 C4 1.516(2)
C4 C5 1.345(2)
C4 C11 1.504(3)
C5 C16 1.485(2)
C5 C6 1.541(2)
C6 C12 1.541(2)
C6 C7 1.578(2)
C6 C15 1.619(2)
C7 C8 1.516(2)
C8 C9 1.322(3)
C13 C14 1.517(3)
C14 C21 1.516(3)
C14 C15 1.574(2)
C15 C23 1.534(2)
C15 C16 1.542(2)
C16 C17 1.340(2)
C17 C24 1.511(3)
C17 C18 1.514(3)
C18 C19 1.545(3)
C19 C20 1.492(3)
C20 C21 1.320(3)

loop_
_geom_hbond_atom_site_label_D
_geom_hbond_atom_site_label_H
_geom_hbond_atom_site_label_A
_geom_hbond_distance_DH
_geom_hbond_distance_HA
_geom_hbond_distance_DA
_geom_hbond_angle_DHA
_geom_hbond_site_symmetry_A
O2 H2A O4 0.89(3) 1.70(3) 2.575(2) 166(3) .
O3 H3A O5 0.82(3) 1.94(3) 2.753(2) 176(3) .
O5 H5A O2 0.87(3) 1.86(3) 2.723(2) 173(3) 3_675
O5 H5B O1 0.72(3) 2.02(3) 2.733(2) 169(3) 3_685
